data_4128822
loop_
_publ_author_name
'Su, Yuanting'
'Huan Do, Dinh Cao'
'Li, Yongxin'
'Kinjo, Rei'

_publ_section_title
;
 Metal-Free Selective Borylation of Arenes by a Diazadiborinine via
 C-H/C-F Bond Activation and Dearomatization.
;
_journal_issue 35
_journal_name_full 'Journal of the American Chemical Society'
_journal_page_first 13729
_journal_page_last 13733
_journal_paper_doi 10.1021/jacs.9b06022
_journal_volume 141
_journal_year 2019
_chemical_formula_sum 'C77.88 H69.7 B2 Cl N4'
_chemical_formula_weight 1118.71
_space_group_crystal_system triclinic
_space_group_IT_number 2
_space_group_name_Hall '-P 1'
_space_group_name_H-M_alt 'P -1'
_atom_sites_solution_hydrogens geom
_atom_sites_solution_primary dual
_cell_angle_alpha 94.8002(15)
_cell_angle_beta 102.9608(14)
_cell_angle_gamma 92.4223(12)
_cell_formula_units_Z 2
_cell_length_a 12.0361(4)
_cell_length_b 15.2317(6)
_cell_length_c 16.9141(7)
_cell_measurement_reflns_used 5743
_cell_measurement_temperature 100.(2)
_cell_measurement_theta_max 30.4345
_cell_measurement_theta_min 2.3264
_cell_volume 3005.3(2)
_computing_cell_refinement 'SAINT V8.38A (Bruker AXS Inc., 2017)'
_computing_data_collection 'APEX3 (Bruker AXS Inc., 2017)'
_computing_data_reduction 'SAINT V8.38A (Bruker AXS Inc., 2017)'
_computing_molecular_graphics 'XP (Bruker AXS Inc., 2017)'
_computing_publication_material 'APEX3 (Bruker AXS Inc., 2017)'
_computing_structure_refinement 'SHELXL-2016/6 (Sheldrick, 2016)'
_computing_structure_solution 'XT, VERSION 2014/5'
_diffrn_ambient_temperature 100.(2)
_diffrn_detector_area_resol_mean 7.4074
_diffrn_measured_fraction_theta_full 0.991
_diffrn_measured_fraction_theta_max 0.991
_diffrn_measurement_device_type 'Photon II CPADs detector'
_diffrn_measurement_method 'phi and omega scans'
_diffrn_radiation_monochromator 'Multilayer Mirror'
_diffrn_radiation_type MoK\a
_diffrn_radiation_wavelength 0.71073
_diffrn_reflns_av_R_equivalents 0.0771
_diffrn_reflns_av_unetI/netI 0.1292
_diffrn_reflns_limit_h_max 17
_diffrn_reflns_limit_h_min -17
_diffrn_reflns_limit_k_max 21
_diffrn_reflns_limit_k_min -21
_diffrn_reflns_limit_l_max 24
_diffrn_reflns_limit_l_min -24
_diffrn_reflns_number 42262
_diffrn_reflns_theta_full 30.52
_diffrn_reflns_theta_max 30.52
_diffrn_reflns_theta_min 2.27
_diffrn_source 'Incoatec microfocus source'
_diffrn_source_type 'Bruker D8 Quest'
_exptl_absorpt_coefficient_mu 0.114
_exptl_absorpt_correction_T_max 0.99
_exptl_absorpt_correction_T_min 0.77
_exptl_absorpt_correction_type multi-scan
_exptl_absorpt_process_details
;
SADABS-2016/2 - Bruker AXS area detector scaling and absorption correction
;
_exptl_crystal_colour colourless
_exptl_crystal_density_diffrn 1.236
_exptl_crystal_density_method 'not measured'
_exptl_crystal_description block
_exptl_crystal_F_000 1184
_exptl_crystal_size_max 0.220
_exptl_crystal_size_mid 0.200
_exptl_crystal_size_min 0.120
_refine_diff_density_max 0.616
_refine_diff_density_min -0.441
_refine_ls_extinction_method none
_refine_ls_goodness_of_fit_ref 1.028
_refine_ls_hydrogen_treatment constr
_refine_ls_matrix_type full
_refine_ls_number_parameters 807
_refine_ls_number_reflns 18194
_refine_ls_number_restraints 212
_refine_ls_restrained_S_all 1.027
_refine_ls_R_factor_all 0.1636
_refine_ls_R_factor_gt 0.0772
_refine_ls_shift/su_max 0.000
_refine_ls_shift/su_mean 0.000
_refine_ls_structure_factor_coef Fsqd
_refine_ls_weighting_details 'w=1/[\s^2^(Fo^2^)+(0.0771P)^2^+1.1977P] where P=(Fo^2^+2Fc^2^)/3'
_refine_ls_weighting_scheme calc
_refine_ls_wR_factor_gt 0.1641
_refine_ls_wR_factor_ref 0.2106
_reflns_number_gt 9364
_reflns_number_total 18194
_reflns_threshold_expression 'I > 2\s(I)'
_cod_data_source_file ja9b06022_si_015.cif
_cod_data_source_block rei1188m
_cod_depositor_comments
;
The following automatic conversions were performed:

data item '_exptl_absorpt_correction_type' value 'Multi-Scan' was
changed to 'multi-scan' in accordance with the
/home/data/users/saulius/crontab/automatic-downloads/current/ACS/lib/dictionaries/cif_core.dic
dictionary named 'cif_core.dic' version 2.4.2 last updated on
2011-04-26.

Automatic conversion script
Id: cif_fix_values 6909 2019-04-08 15:41:33Z antanas 
;
_cod_original_formula_sum 'C77.88 H69.70 B2 Cl N4'
_cod_database_code 4128822

loop_
_space_group_symop_operation_xyz
'x, y, z'
'-x, -y, -z'

loop_
_atom_site_type_symbol
_atom_site_label
_atom_site_fract_x
_atom_site_fract_y
_atom_site_fract_z
_atom_site_U_iso_or_equiv
_atom_site_adp_type
_atom_site_calc_flag
_atom_site_refinement_flags_adp
_atom_site_refinement_flags_occupancy
_atom_site_refinement_flags_posn
_atom_site_occupancy
_atom_site_disorder_assembly
_atom_site_disorder_group
B B1 0.5197(2) 0.46994(18) 0.29399(17) 0.0240(6) Uani d . . . 1.0 . .
B B2 0.7251(2) 0.43308(18) 0.25731(18) 0.0235(6) Uani d . . . 1.0 . .
C C1 0.3922(2) 0.49102(16) 0.30069(16) 0.0268(5) Uani d . . . 1.0 . .
C C2 0.3059(2) 0.49022(16) 0.23004(17) 0.0286(6) Uani d . . . 1.0 . .
H H2 0.3244 0.478581 0.178583 0.034 Uiso calc U . R 1.0 . .
C C3 0.1945(2) 0.50584(17) 0.23257(19) 0.0349(6) Uani d . . . 1.0 . .
H H3 0.137144 0.503171 0.183492 0.042 Uiso calc U . R 1.0 . .
C C4 0.1670(2) 0.52527(19) 0.3065(2) 0.0409(7) Uani d . . . 1.0 . .
H H4 0.090393 0.535663 0.308625 0.049 Uiso calc U . R 1.0 . .
C C5 0.2513(2) 0.52964(19) 0.3779(2) 0.0426(8) Uani d . . . 1.0 . .
H H5 0.232962 0.544808 0.428892 0.051 Uiso calc U . R 1.0 . .
C C6 0.3626(2) 0.51181(18) 0.37472(18) 0.0340(6) Uani d . . . 1.0 . .
H H6 0.419497 0.513841 0.423983 0.041 Uiso calc U . R 1.0 . .
C C7 0.67025(19) 0.52176(15) 0.22535(15) 0.0231(5) Uani d . . . 1.0 . .
C C8 0.6334(2) 0.66037(16) 0.19659(16) 0.0268(5) Uani d . . . 1.0 . .
C C9 0.55040(19) 0.62818(16) 0.23231(15) 0.0247(5) Uani d . . . 1.0 . .
C C10 0.4581(2) 0.67912(16) 0.25486(16) 0.0261(5) Uani d . . . 1.0 . .
C C11 0.3753(2) 0.71094(18) 0.19585(17) 0.0323(6) Uani d . . . 1.0 . .
H H11 0.374324 0.696167 0.139985 0.039 Uiso calc U . R 1.0 . .
C C12 0.2933(2) 0.76428(18) 0.21659(19) 0.0359(6) Uani d . . . 1.0 . .
H H12 0.237104 0.78561 0.174963 0.043 Uiso calc U . R 1.0 . .
C C13 0.2933(3) 0.7861(2) 0.2966(2) 0.0447(8) Uani d . . . 1.0 . .
H H13 0.237725 0.822923 0.310949 0.054 Uiso calc U . R 1.0 . .
C C14 0.3744(3) 0.7543(3) 0.3555(2) 0.0645(11) Uani d . . . 1.0 . .
H H14 0.374548 0.768977 0.411288 0.077 Uiso calc U . R 1.0 . .
C C15 0.4562(3) 0.7011(2) 0.33542(19) 0.0477(8) Uani d . . . 1.0 . .
H H15 0.51164 0.679427 0.377395 0.057 Uiso calc U . R 1.0 . .
C C16 0.6562(2) 0.75017(17) 0.17521(18) 0.0326(6) Uani d . . . 1.0 . .
C C17 0.6851(2) 0.7661(2) 0.1017(2) 0.0422(7) Uani d . . . 1.0 . .
H H17 0.688613 0.717885 0.063072 0.051 Uiso calc U . R 1.0 . .
C C18 0.7087(3) 0.8513(2) 0.0847(3) 0.0586(10) Uani d . . . 1.0 . .
H H18 0.73009 0.861045 0.035222 0.07 Uiso calc U . R 1.0 . .
C C19 0.7013(3) 0.9207(2) 0.1381(3) 0.0660(12) Uani d . . . 1.0 . .
H H19 0.715206 0.979031 0.124971 0.079 Uiso calc U . R 1.0 . .
C C20 0.6737(3) 0.9079(2) 0.2116(3) 0.0606(10) Uani d . . . 1.0 . .
H H20 0.669472 0.957119 0.248988 0.073 Uiso calc U . R 1.0 . .
C C21 0.6520(2) 0.82228(18) 0.2306(2) 0.0425(7) Uani d . . . 1.0 . .
H H21 0.634335 0.813202 0.281389 0.051 Uiso calc U . R 1.0 . .
C C22 0.8013(2) 0.59736(16) 0.15269(16) 0.0260(5) Uani d . . . 1.0 . .
C C23 0.9051(2) 0.63768(16) 0.19829(16) 0.0279(5) Uani d . . . 1.0 . .
C C24 0.9921(2) 0.64903(17) 0.15754(18) 0.0319(6) Uani d . . . 1.0 . .
H H24 1.063573 0.676155 0.187079 0.038 Uiso calc U . R 1.0 . .
C C25 0.9786(2) 0.62230(18) 0.07553(18) 0.0347(6) Uani d . . . 1.0 . .
C C26 0.8744(2) 0.58256(19) 0.03281(18) 0.0381(7) Uani d . . . 1.0 . .
H H26 0.864509 0.56357 -0.02342 0.046 Uiso calc U . R 1.0 . .
C C27 0.7836(2) 0.56970(18) 0.07026(17) 0.0322(6) Uani d . . . 1.0 . .
C C28 0.6689(3) 0.5305(2) 0.02112(19) 0.0467(8) Uani d . . . 1.0 . .
H H28A 0.633322 0.493955 0.054764 0.07 Uiso calc U . R 1.0 . .
H H28B 0.679569 0.494076 -0.026863 0.07 Uiso calc U . R 1.0 . .
H H28C 0.619606 0.578161 0.003592 0.07 Uiso calc U . R 1.0 . .
C C29 1.0756(3) 0.6372(2) 0.0338(2) 0.0479(8) Uani d . . . 1.0 . .
H H29A 1.085473 0.700201 0.027215 0.072 Uiso calc U . R 1.0 . .
H H29B 1.057935 0.603419 -0.019869 0.072 Uiso calc U . R 1.0 . .
H H29C 1.146189 0.61778 0.066989 0.072 Uiso calc U . R 1.0 . .
C C30 0.9205(2) 0.66805(19) 0.28682(17) 0.0353(6) Uani d . . . 1.0 . .
H H30A 0.998516 0.693828 0.308489 0.053 Uiso calc U . R 1.0 . .
H H30B 0.907175 0.617651 0.316651 0.053 Uiso calc U . R 1.0 . .
H H30C 0.865922 0.712558 0.293264 0.053 Uiso calc U . R 1.0 . .
C C31 0.62463(19) 0.35772(15) 0.22748(14) 0.0217(5) Uani d . . . 1.0 . .
C C32 0.50903(19) 0.23477(16) 0.19635(15) 0.0240(5) Uani d . . . 1.0 . .
C C33 0.44907(19) 0.30064(15) 0.22232(15) 0.0228(5) Uani d . . . 1.0 . .
C C34 0.32477(19) 0.29155(15) 0.21986(16) 0.0253(5) Uani d . . . 1.0 . .
C C35 0.2805(2) 0.29373(17) 0.28896(18) 0.0323(6) Uani d . . . 1.0 . .
H H35 0.330003 0.300471 0.341696 0.039 Uiso calc U . R 1.0 . .
C C36 0.1620(2) 0.28588(18) 0.2800(2) 0.0432(8) Uani d . . . 1.0 . .
H H36 0.130716 0.288809 0.326936 0.052 Uiso calc U . R 1.0 . .
C C37 0.0907(2) 0.27396(19) 0.2038(2) 0.0467(8) Uani d . . . 1.0 . .
H H37 0.010378 0.269411 0.198429 0.056 Uiso calc U . R 1.0 . .
C C38 0.1341(2) 0.26857(19) 0.1357(2) 0.0428(7) Uani d . . . 1.0 . .
H H38 0.084238 0.258749 0.08313 0.051 Uiso calc U . R 1.0 . .
C C39 0.2509(2) 0.27750(17) 0.14365(18) 0.0333(6) Uani d . . . 1.0 . .
H H39 0.281035 0.273962 0.096237 0.04 Uiso calc U . R 1.0 . .
C C40 0.4741(2) 0.13997(16) 0.17629(16) 0.0270(5) Uani d . . . 1.0 . .
C C41 0.4613(2) 0.09680(17) 0.09925(18) 0.0340(6) Uani d . . . 1.0 . .
H H41 0.478879 0.127887 0.056749 0.041 Uiso calc U . R 1.0 . .
C C42 0.4230(2) 0.00854(18) 0.0835(2) 0.0402(7) Uani d . . . 1.0 . .
H H42 0.412982 -0.020105 0.030027 0.048 Uiso calc U . R 1.0 . .
C C43 0.3996(2) -0.03738(18) 0.1444(2) 0.0401(7) Uani d . . . 1.0 . .
H H43 0.374649 -0.098091 0.133498 0.048 Uiso calc U . R 1.0 . .
C C44 0.4120(2) 0.00385(19) 0.22129(19) 0.0404(7) Uani d . . . 1.0 . .
H H44 0.395165 -0.028199 0.263436 0.048 Uiso calc U . R 1.0 . .
C C45 0.4493(2) 0.09243(18) 0.23777(18) 0.0350(6) Uani d . . . 1.0 . .
H H45 0.457895 0.120745 0.291204 0.042 Uiso calc U . R 1.0 . .
C C46 0.6971(2) 0.22705(16) 0.15884(16) 0.0259(5) Uani d . . . 1.0 . .
C C47 0.7760(2) 0.17403(16) 0.20107(17) 0.0302(6) Uani d . . . 1.0 . .
C C48 0.8459(2) 0.12901(17) 0.1585(2) 0.0381(7) Uani d . . . 1.0 . .
H H48 0.901088 0.092981 0.186739 0.046 Uiso calc U . R 1.0 . .
C C49 0.8373(2) 0.13523(19) 0.0762(2) 0.0413(7) Uani d . . . 1.0 . .
C C50 0.7578(2) 0.18819(19) 0.03640(18) 0.0376(7) Uani d . . . 1.0 . .
H H50 0.751421 0.192938 -0.02007 0.045 Uiso calc U . R 1.0 . .
C C51 0.6860(2) 0.23527(17) 0.07633(17) 0.0319(6) Uani d . . . 1.0 . .
C C52 0.5989(3) 0.2917(2) 0.03005(19) 0.0471(8) Uani d . . . 1.0 . .
H H52A 0.544018 0.307647 0.06289 0.071 Uiso calc U . R 1.0 . .
H H52B 0.558601 0.258649 -0.021304 0.071 Uiso calc U . R 1.0 . .
H H52C 0.637595 0.345411 0.018469 0.071 Uiso calc U . R 1.0 . .
C C53 0.9117(3) 0.0831(2) 0.0307(2) 0.0629(11) Uani d . . . 1.0 . .
H H53A 0.870097 0.027675 0.004669 0.094 Uiso calc U . R 1.0 . .
H H53B 0.981722 0.070066 0.069073 0.094 Uiso calc U . R 1.0 . .
H H53C 0.931496 0.117737 -0.010992 0.094 Uiso calc U . R 1.0 . .
C C54 0.7896(3) 0.1680(2) 0.29050(18) 0.0447(7) Uani d . . . 1.0 . .
H H54A 0.832205 0.221263 0.320756 0.067 Uiso calc U . R 1.0 . .
H H54B 0.831451 0.116034 0.306306 0.067 Uiso calc U . R 1.0 . .
H H54C 0.714111 0.162773 0.303035 0.067 Uiso calc U . R 1.0 . .
C C55 0.6171(2) 0.45924(17) 0.37796(15) 0.0267(5) Uani d . . . 1.0 . .
H H55 0.617862 0.512078 0.417419 0.032 Uiso calc U . R 1.0 . .
C C56 0.7388(2) 0.45421(16) 0.35976(15) 0.0260(5) Uani d . . . 1.0 . .
H H56 0.776436 0.51499 0.374671 0.031 Uiso calc U . R 1.0 . .
C C57 0.8159(2) 0.39417(17) 0.41008(15) 0.0292(5) Uani d . . . 1.0 . .
C C58 0.9327(2) 0.40627(18) 0.42512(16) 0.0321(6) Uani d . . . 1.0 . .
H H58 0.965047 0.456772 0.407157 0.039 Uiso calc U . R 1.0 . .
C C59 1.0071(2) 0.3464(2) 0.46639(17) 0.0386(7) Uani d . . . 1.0 . .
C C60 1.1271(3) 0.3583(2) 0.48076(19) 0.0476(8) Uani d . . . 1.0 . .
H H60 1.160381 0.409744 0.465056 0.057 Uiso calc U . R 1.0 . .
C C61 1.1968(3) 0.2966(3) 0.5171(2) 0.0566(9) Uani d . . . 1.0 . .
H H61 1.27743 0.305618 0.526025 0.068 Uiso calc U . R 1.0 . .
C C62 1.1483(3) 0.2199(3) 0.5411(2) 0.0613(10) Uani d . . . 1.0 . .
H H62 1.19623 0.17661 0.564945 0.074 Uiso calc U . R 1.0 . .
C C63 1.0329(3) 0.2080(2) 0.5300(2) 0.0552(9) Uani d . . . 1.0 . .
H H63 1.00121 0.156858 0.547364 0.066 Uiso calc U . R 1.0 . .
C C64 0.9590(3) 0.2708(2) 0.49297(17) 0.0418(7) Uani d . . . 1.0 . .
C C65 0.8400(3) 0.2620(2) 0.48242(17) 0.0405(7) Uani d . . . 1.0 . .
H H65 0.807306 0.213823 0.503497 0.049 Uiso calc U . R 1.0 . .
C C66 0.7692(2) 0.32061(18) 0.44265(16) 0.0335(6) Uani d . . . 1.0 . .
C C67 0.6465(2) 0.31404(19) 0.43708(17) 0.0368(6) Uani d . . . 1.0 . .
H H67 0.61265 0.261567 0.450628 0.044 Uiso calc U . R 1.0 . .
C C68 0.5804(2) 0.37941(18) 0.41357(16) 0.0327(6) Uani d . . . 1.0 . .
H H68 0.504021 0.374924 0.419932 0.039 Uiso calc U . R 1.0 . .
C C69 0.1407(3) 1.0459(2) 0.2669(3) 0.0628(10) Uani d . . . 1.0 . .
H H69 0.195948 1.088678 0.259086 0.075 Uiso calc U . R 1.0 . .
C C70 0.0939(4) 1.0579(3) 0.3337(3) 0.0776(12) Uani d . . . 1.0 . .
H H70 0.117918 1.108219 0.371761 0.093 Uiso calc U . R 1.0 . .
C C71 0.0143(4) 0.9988(4) 0.3456(4) 0.1006(17) Uani d . . . 1.0 . .
H H71 -0.017542 1.00733 0.391987 0.121 Uiso calc U . R 1.0 . .
C C72 -0.0207(4) 0.9263(4) 0.2905(4) 0.1001(19) Uani d . . . 1.0 . .
H H72 -0.077125 0.884882 0.298992 0.12 Uiso calc U . R 1.0 . .
C C73 0.0253(4) 0.9124(3) 0.2222(4) 0.0893(15) Uani d . . . 1.0 . .
H H73 0.000244 0.862446 0.18377 0.107 Uiso calc U . R 1.0 . .
C C74 0.1094(3) 0.9739(3) 0.2117(3) 0.0689(11) Uani d . . . 1.0 . .
H H74 0.144033 0.965532 0.166619 0.083 Uiso calc U . R 1.0 . .
C C75 0.4591(10) -0.0223(7) 0.5152(7) 0.164(3) Uani d U P D 0.705(5) A 1
H H75A 0.494908 -0.0444 0.567768 0.197 Uiso calc U P R 0.705(5) A 1
H H75B 0.423252 -0.073331 0.476472 0.197 Uiso calc U P R 0.705(5) A 1
C C76 0.3722(10) 0.0397(8) 0.5270(8) 0.169(3) Uani d U P D 0.705(5) A 1
H H76A 0.345591 0.068136 0.476133 0.202 Uiso calc U P R 0.705(5) A 1
H H76B 0.40721 0.086517 0.570686 0.202 Uiso calc U P R 0.705(5) A 1
C C77 0.2672(9) -0.0071(6) 0.5501(6) 0.137(3) Uani d U P D 0.705(5) A 1
H H77A 0.215686 -0.036006 0.500632 0.206 Uiso calc U P R 0.705(5) A 1
H H77B 0.226509 0.036796 0.576325 0.206 Uiso calc U P R 0.705(5) A 1
H H77C 0.293798 -0.051359 0.587667 0.206 Uiso calc U P R 0.705(5) A 1
C C78 0.3455(16) 0.0642(12) 0.4346(9) 0.166(4) Uani d U P G 0.295(5) A 2
H H78 0.329189 0.079892 0.380158 0.199 Uiso calc U P R 0.295(5) A 2
C C79 0.4197(15) 0.1185(9) 0.4958(12) 0.158(4) Uani d U P G 0.295(5) A 2
H H79 0.454049 0.171255 0.483212 0.189 Uiso calc U P R 0.295(5) A 2
C C80 0.4436(15) 0.0955(11) 0.5754(11) 0.167(4) Uani d U P G 0.295(5) A 2
H H80 0.494302 0.132611 0.617246 0.2 Uiso calc U P R 0.295(5) A 2
C C81 0.3934(17) 0.0183(12) 0.5938(9) 0.163(4) Uani d U P G 0.295(5) A 2
H H81 0.409695 0.002604 0.648228 0.196 Uiso calc U P R 0.295(5) A 2
C C82 0.3192(16) -0.0360(9) 0.5326(12) 0.166(4) Uani d U P G 0.295(5) A 2
H H82 0.284834 -0.088761 0.545176 0.199 Uiso calc U P R 0.295(5) A 2
C C83 0.2953(15) -0.0130(11) 0.4530(11) 0.164(4) Uani d U P G 0.295(5) A 2
H H83 0.24458 -0.050118 0.411141 0.196 Uiso calc U P R 0.295(5) A 2
Cl Cl1 0.85925(5) 0.40948(4) 0.22583(4) 0.02731(15) Uani d . . . 1.0 . .
N N1 0.57339(16) 0.54171(13) 0.24794(12) 0.0227(4) Uani d . . . 1.0 . .
N N2 0.70632(16) 0.59167(13) 0.19160(13) 0.0251(4) Uani d . . . 1.0 . .
N N3 0.52182(15) 0.37735(12) 0.24135(12) 0.0214(4) Uani d . . . 1.0 . .
N N4 0.61820(16) 0.27165(13) 0.19861(12) 0.0223(4) Uani d . . . 1.0 . .

loop_
_atom_site_aniso_label
_atom_site_aniso_U_11
_atom_site_aniso_U_22
_atom_site_aniso_U_33
_atom_site_aniso_U_12
_atom_site_aniso_U_13
_atom_site_aniso_U_23
B1 0.0246(13) 0.0203(13) 0.0288(15) 0.0001(10) 0.0116(12) -0.0022(11)
B2 0.0192(12) 0.0204(13) 0.0310(15) 0.0009(10) 0.0063(11) 0.0023(11)
C1 0.0258(12) 0.0205(12) 0.0354(15) 0.0010(9) 0.0116(11) -0.0032(10)
C2 0.0295(12) 0.0191(12) 0.0407(16) 0.0035(10) 0.0146(12) 0.0040(10)
C3 0.0258(12) 0.0287(14) 0.0506(18) 0.0050(11) 0.0086(12) 0.0038(12)
C4 0.0254(13) 0.0322(15) 0.068(2) 0.0025(11) 0.0188(14) -0.0039(14)
C5 0.0353(15) 0.0407(17) 0.055(2) -0.0040(12) 0.0256(15) -0.0152(14)
C6 0.0269(13) 0.0359(15) 0.0382(16) -0.0024(11) 0.0118(12) -0.0117(12)
C7 0.0215(11) 0.0212(12) 0.0264(13) 0.0004(9) 0.0064(10) -0.0010(10)
C8 0.0239(11) 0.0228(12) 0.0340(14) 0.0034(9) 0.0064(11) 0.0040(10)
C9 0.0222(11) 0.0213(12) 0.0312(14) 0.0019(9) 0.0070(10) 0.0025(10)
C10 0.0245(11) 0.0202(12) 0.0349(14) 0.0023(9) 0.0090(11) 0.0031(10)
C11 0.0298(13) 0.0336(15) 0.0361(15) 0.0067(11) 0.0096(12) 0.0098(12)
C12 0.0254(12) 0.0339(15) 0.0509(18) 0.0085(11) 0.0087(12) 0.0159(13)
C13 0.0484(17) 0.0390(17) 0.058(2) 0.0212(14) 0.0280(16) 0.0171(15)
C14 0.088(3) 0.074(3) 0.042(2) 0.052(2) 0.0266(19) 0.0115(18)
C15 0.0559(19) 0.052(2) 0.0348(17) 0.0301(16) 0.0065(15) 0.0021(14)
C16 0.0197(11) 0.0261(13) 0.0522(18) 0.0026(10) 0.0053(12) 0.0125(12)
C17 0.0326(14) 0.0419(17) 0.0543(19) 0.0006(13) 0.0084(14) 0.0221(15)
C18 0.0390(17) 0.049(2) 0.090(3) 0.0000(15) 0.0096(18) 0.039(2)
C19 0.0394(18) 0.041(2) 0.117(4) -0.0038(15) 0.005(2) 0.042(2)
C20 0.0388(17) 0.0271(17) 0.107(3) 0.0033(13) -0.0013(19) 0.0015(18)
C21 0.0304(14) 0.0249(14) 0.069(2) 0.0042(11) 0.0055(14) 0.0020(14)
C22 0.0235(11) 0.0218(12) 0.0357(15) 0.0015(9) 0.0116(11) 0.0068(10)
C23 0.0239(11) 0.0207(12) 0.0399(15) 0.0030(9) 0.0073(11) 0.0066(11)
C24 0.0218(12) 0.0298(14) 0.0454(17) 0.0017(10) 0.0092(11) 0.0074(12)
C25 0.0285(13) 0.0335(15) 0.0482(18) 0.0063(11) 0.0184(13) 0.0108(13)
C26 0.0425(16) 0.0369(16) 0.0391(16) -0.0022(13) 0.0184(13) 0.0060(13)
C27 0.0307(13) 0.0304(14) 0.0365(16) -0.0032(11) 0.0106(12) 0.0047(11)
C28 0.0444(17) 0.054(2) 0.0398(18) -0.0159(15) 0.0103(14) -0.0020(15)
C29 0.0384(16) 0.055(2) 0.060(2) 0.0038(14) 0.0271(15) 0.0157(16)
C30 0.0278(13) 0.0373(16) 0.0398(16) -0.0004(11) 0.0077(12) -0.0002(12)
C31 0.0230(11) 0.0195(11) 0.0245(13) 0.0038(9) 0.0090(10) 0.0013(9)
C32 0.0220(11) 0.0226(12) 0.0288(13) 0.0004(9) 0.0092(10) 0.0009(10)
C33 0.0233(11) 0.0214(12) 0.0244(13) 0.0000(9) 0.0073(10) 0.0013(9)
C34 0.0216(11) 0.0201(12) 0.0351(14) -0.0009(9) 0.0095(10) 0.0007(10)
C35 0.0321(13) 0.0275(14) 0.0393(16) -0.0037(11) 0.0154(12) -0.0026(11)
C36 0.0394(15) 0.0279(15) 0.069(2) -0.0055(12) 0.0336(16) -0.0084(14)
C37 0.0206(12) 0.0311(16) 0.087(3) -0.0012(11) 0.0143(16) -0.0090(16)
C38 0.0283(14) 0.0339(16) 0.061(2) -0.0002(12) 0.0022(14) -0.0053(14)
C39 0.0312(13) 0.0270(14) 0.0402(16) -0.0002(11) 0.0071(12) -0.0008(12)
C40 0.0234(11) 0.0215(12) 0.0382(15) 0.0011(9) 0.0117(11) 0.0021(10)
C41 0.0393(15) 0.0235(13) 0.0414(17) -0.0030(11) 0.0165(13) -0.0013(11)
C42 0.0444(16) 0.0271(14) 0.0487(19) -0.0052(12) 0.0151(14) -0.0073(13)
C43 0.0384(15) 0.0224(14) 0.060(2) -0.0052(11) 0.0149(14) 0.0003(13)
C44 0.0444(16) 0.0287(15) 0.0508(19) -0.0031(12) 0.0152(14) 0.0103(13)
C45 0.0404(15) 0.0259(14) 0.0400(16) -0.0022(11) 0.0135(13) 0.0012(12)
C46 0.0237(11) 0.0215(12) 0.0334(14) -0.0022(9) 0.0110(11) -0.0028(10)
C47 0.0266(12) 0.0222(13) 0.0407(16) 0.0002(10) 0.0084(11) -0.0034(11)
C48 0.0270(13) 0.0241(14) 0.062(2) 0.0054(10) 0.0102(13) -0.0053(13)
C49 0.0330(14) 0.0321(15) 0.061(2) -0.0066(12) 0.0243(14) -0.0174(14)
C50 0.0373(15) 0.0381(16) 0.0407(17) -0.0085(12) 0.0225(13) -0.0092(13)
C51 0.0311(13) 0.0297(14) 0.0376(16) -0.0038(11) 0.0157(12) -0.0005(11)
C52 0.0546(19) 0.054(2) 0.0364(17) 0.0050(15) 0.0138(15) 0.0148(15)
C53 0.053(2) 0.054(2) 0.088(3) -0.0036(16) 0.043(2) -0.028(2)
C54 0.0495(18) 0.0404(17) 0.0426(18) 0.0183(14) 0.0035(14) 0.0061(14)
C55 0.0253(12) 0.0281(13) 0.0274(13) 0.0017(10) 0.0090(10) -0.0017(10)
C56 0.0241(11) 0.0251(13) 0.0277(13) 0.0010(10) 0.0053(10) -0.0020(10)
C57 0.0330(13) 0.0281(13) 0.0242(13) 0.0029(11) 0.0039(11) -0.0033(10)
C58 0.0329(13) 0.0324(14) 0.0295(14) 0.0042(11) 0.0050(11) -0.0006(11)
C59 0.0421(16) 0.0439(17) 0.0266(15) 0.0131(13) 0.0017(12) -0.0028(12)
C60 0.0387(16) 0.060(2) 0.0396(18) 0.0134(15) -0.0011(14) -0.0005(15)
C61 0.0460(18) 0.074(3) 0.0418(19) 0.0251(17) -0.0062(15) -0.0054(18)
C62 0.071(2) 0.066(3) 0.042(2) 0.039(2) -0.0023(18) 0.0034(18)
C63 0.070(2) 0.056(2) 0.0387(19) 0.0274(18) 0.0033(17) 0.0079(16)
C64 0.0524(18) 0.0425(17) 0.0286(15) 0.0173(14) 0.0029(13) 0.0027(13)
C65 0.0557(18) 0.0358(16) 0.0301(15) 0.0076(13) 0.0083(14) 0.0065(12)
C66 0.0427(15) 0.0306(14) 0.0262(14) 0.0034(12) 0.0065(12) -0.0002(11)
C67 0.0441(15) 0.0371(16) 0.0290(15) -0.0049(12) 0.0084(12) 0.0053(12)
C68 0.0327(13) 0.0411(16) 0.0246(14) -0.0016(12) 0.0082(11) 0.0028(12)
C69 0.049(2) 0.046(2) 0.099(3) 0.0130(16) 0.025(2) 0.014(2)
C70 0.080(3) 0.068(3) 0.091(3) 0.024(2) 0.025(3) 0.021(2)
C71 0.088(3) 0.101(4) 0.135(5) 0.038(3) 0.044(3) 0.076(3)
C72 0.045(2) 0.082(3) 0.180(6) 0.009(2) 0.014(3) 0.083(3)
C73 0.061(3) 0.040(2) 0.150(5) 0.0159(18) -0.019(3) 0.022(3)
C74 0.053(2) 0.050(2) 0.101(3) 0.0209(17) 0.009(2) 0.006(2)
C75 0.215(8) 0.116(7) 0.157(7) -0.009(5) 0.053(6) -0.023(6)
C76 0.209(8) 0.124(6) 0.170(6) -0.012(5) 0.042(6) 0.011(5)
C77 0.200(8) 0.085(6) 0.127(6) -0.002(5) 0.034(6) 0.022(5)
C78 0.212(9) 0.126(8) 0.162(8) -0.020(7) 0.051(8) 0.025(7)
C79 0.195(9) 0.121(8) 0.162(8) -0.027(7) 0.055(8) 0.026(7)
C80 0.206(9) 0.126(8) 0.167(8) -0.021(7) 0.044(8) 0.012(7)
C81 0.209(9) 0.118(7) 0.159(7) -0.017(6) 0.042(7) 0.008(6)
C82 0.217(9) 0.116(7) 0.159(7) -0.019(6) 0.041(7) 0.008(6)
C83 0.213(9) 0.117(7) 0.161(7) -0.020(7) 0.046(8) 0.019(7)
Cl1 0.0213(3) 0.0262(3) 0.0362(4) 0.0031(2) 0.0104(2) 0.0020(2)
N1 0.0202(9) 0.0189(10) 0.0301(11) 0.0012(8) 0.0087(8) 0.0001(8)
N2 0.0219(9) 0.0212(10) 0.0345(12) 0.0011(8) 0.0105(9) 0.0045(9)
N3 0.0201(9) 0.0195(10) 0.0259(11) 0.0011(7) 0.0082(8) 0.0016(8)
N4 0.0217(9) 0.0205(10) 0.0269(11) 0.0016(8) 0.0104(8) 0.0011(8)

loop_
_atom_type_symbol
_atom_type_description
_atom_type_scat_dispersion_real
_atom_type_scat_dispersion_imag
_atom_type_scat_source
C C 0.0033 0.0016 'International Tables Vol C Tables 4.2.6.8 and 6.1.1.4'
H H 0.0000 0.0000 'International Tables Vol C Tables 4.2.6.8 and 6.1.1.4'
B B 0.0013 0.0007 'International Tables Vol C Tables 4.2.6.8 and 6.1.1.4'
Cl Cl 0.1484 0.1585 'International Tables Vol C Tables 4.2.6.8 and 6.1.1.4'
N N 0.0061 0.0033 'International Tables Vol C Tables 4.2.6.8 and 6.1.1.4'

loop_
_geom_angle_atom_site_label_1
_geom_angle_atom_site_label_2
_geom_angle_atom_site_label_3
_geom_angle_site_symmetry_1
_geom_angle
N1 B1 C1 . 111.6(2)
N1 B1 N3 . 105.21(18)
C1 B1 N3 . 111.68(19)
N1 B1 C55 . 105.87(19)
C1 B1 C55 . 119.2(2)
N3 B1 C55 . 102.02(19)
C31 B2 C7 . 104.89(19)
C31 B2 C56 . 106.02(19)
C7 B2 C56 . 100.85(19)
C31 B2 Cl1 . 114.82(18)
C7 B2 Cl1 . 113.86(17)
C56 B2 Cl1 . 114.97(17)
C6 C1 C2 . 117.2(2)
C6 C1 B1 . 123.0(2)
C2 C1 B1 . 119.8(2)
C3 C2 C1 . 122.0(2)
C3 C2 H2 . 119.0
C1 C2 H2 . 119.0
C4 C3 C2 . 119.7(3)
C4 C3 H3 . 120.1
C2 C3 H3 . 120.1
C3 C4 C5 . 119.9(2)
C3 C4 H4 . 120.1
C5 C4 H4 . 120.1
C4 C5 C6 . 119.9(3)
C4 C5 H5 . 120.0
C6 C5 H5 . 120.0
C5 C6 C1 . 121.2(3)
C5 C6 H6 . 119.4
C1 C6 H6 . 119.4
N1 C7 N2 . 108.0(2)
N1 C7 B2 . 115.6(2)
N2 C7 B2 . 135.4(2)
C9 C8 N2 . 106.0(2)
C9 C8 C16 . 130.1(2)
N2 C8 C16 . 123.5(2)
C8 C9 N1 . 107.6(2)
C8 C9 C10 . 125.6(2)
N1 C9 C10 . 126.7(2)
C11 C10 C15 . 117.9(2)
C11 C10 C9 . 120.7(2)
C15 C10 C9 . 121.3(2)
C10 C11 C12 . 121.2(3)
C10 C11 H11 . 119.4
C12 C11 H11 . 119.4
C13 C12 C11 . 120.3(3)
C13 C12 H12 . 119.9
C11 C12 H12 . 119.9
C12 C13 C14 . 119.0(3)
C12 C13 H13 . 120.5
C14 C13 H13 . 120.5
C13 C14 C15 . 121.1(3)
C13 C14 H14 . 119.5
C15 C14 H14 . 119.5
C10 C15 C14 . 120.6(3)
C10 C15 H15 . 119.7
C14 C15 H15 . 119.7
C21 C16 C17 . 118.2(3)
C21 C16 C8 . 119.3(3)
C17 C16 C8 . 122.5(3)
C18 C17 C16 . 120.8(3)
C18 C17 H17 . 119.6
C16 C17 H17 . 119.6
C19 C18 C17 . 120.3(4)
C19 C18 H18 . 119.8
C17 C18 H18 . 119.8
C18 C19 C20 . 120.8(3)
C18 C19 H19 . 119.6
C20 C19 H19 . 119.6
C19 C20 C21 . 119.7(4)
C19 C20 H20 . 120.2
C21 C20 H20 . 120.2
C16 C21 C20 . 120.2(3)
C16 C21 H21 . 119.9
C20 C21 H21 . 119.9
C27 C22 C23 . 122.6(2)
C27 C22 N2 . 119.0(2)
C23 C22 N2 . 118.2(2)
C24 C23 C22 . 117.0(2)
C24 C23 C30 . 121.8(2)
C22 C23 C30 . 121.1(2)
C25 C24 C23 . 122.4(2)
C25 C24 H24 . 118.8
C23 C24 H24 . 118.8
C24 C25 C26 . 118.6(2)
C24 C25 C29 . 120.4(3)
C26 C25 C29 . 121.1(3)
C25 C26 C27 . 121.7(3)
C25 C26 H26 . 119.2
C27 C26 H26 . 119.2
C22 C27 C26 . 117.7(2)
C22 C27 C28 . 121.7(2)
C26 C27 C28 . 120.5(3)
C27 C28 H28A . 109.5
C27 C28 H28B . 109.5
H28A C28 H28B . 109.5
C27 C28 H28C . 109.5
H28A C28 H28C . 109.5
H28B C28 H28C . 109.5
C25 C29 H29A . 109.5
C25 C29 H29B . 109.5
H29A C29 H29B . 109.5
C25 C29 H29C . 109.5
H29A C29 H29C . 109.5
H29B C29 H29C . 109.5
C23 C30 H30A . 109.5
C23 C30 H30B . 109.5
H30A C30 H30B . 109.5
C23 C30 H30C . 109.5
H30A C30 H30C . 109.5
H30B C30 H30C . 109.5
N3 C31 N4 . 108.23(19)
N3 C31 B2 . 116.1(2)
N4 C31 B2 . 135.2(2)
C33 C32 N4 . 106.9(2)
C33 C32 C40 . 128.6(2)
N4 C32 C40 . 124.3(2)
C32 C33 N3 . 107.61(19)
C32 C33 C34 . 124.0(2)
N3 C33 C34 . 128.0(2)
C39 C34 C35 . 119.2(2)
C39 C34 C33 . 117.1(2)
C35 C34 C33 . 123.7(2)
C34 C35 C36 . 119.2(3)
C34 C35 H35 . 120.4
C36 C35 H35 . 120.4
C37 C36 C35 . 120.3(3)
C37 C36 H36 . 119.9
C35 C36 H36 . 119.9
C38 C37 C36 . 120.7(3)
C38 C37 H37 . 119.6
C36 C37 H37 . 119.6
C37 C38 C39 . 119.5(3)
C37 C38 H38 . 120.2
C39 C38 H38 . 120.2
C38 C39 C34 . 121.0(3)
C38 C39 H39 . 119.5
C34 C39 H39 . 119.5
C41 C40 C45 . 118.5(2)
C41 C40 C32 . 123.4(2)
C45 C40 C32 . 118.1(2)
C40 C41 C42 . 120.6(3)
C40 C41 H41 . 119.7
C42 C41 H41 . 119.7
C43 C42 C41 . 120.3(3)
C43 C42 H42 . 119.9
C41 C42 H42 . 119.9
C42 C43 C44 . 120.2(3)
C42 C43 H43 . 119.9
C44 C43 H43 . 119.9
C43 C44 C45 . 120.1(3)
C43 C44 H44 . 119.9
C45 C44 H44 . 119.9
C44 C45 C40 . 120.3(3)
C44 C45 H45 . 119.8
C40 C45 H45 . 119.8
C47 C46 C51 . 121.9(2)
C47 C46 N4 . 120.5(2)
C51 C46 N4 . 117.4(2)
C46 C47 C48 . 118.0(3)
C46 C47 C54 . 121.4(2)
C48 C47 C54 . 120.6(3)
C49 C48 C47 . 121.8(3)
C49 C48 H48 . 119.1
C47 C48 H48 . 119.1
C50 C49 C48 . 118.4(2)
C50 C49 C53 . 120.8(3)
C48 C49 C53 . 120.7(3)
C49 C50 C51 . 122.1(3)
C49 C50 H50 . 119.0
C51 C50 H50 . 119.0
C46 C51 C50 . 117.7(3)
C46 C51 C52 . 122.0(2)
C50 C51 C52 . 120.3(3)
C51 C52 H52A . 109.5
C51 C52 H52B . 109.5
H52A C52 H52B . 109.5
C51 C52 H52C . 109.5
H52A C52 H52C . 109.5
H52B C52 H52C . 109.5
C49 C53 H53A . 109.5
C49 C53 H53B . 109.5
H53A C53 H53B . 109.5
C49 C53 H53C . 109.5
H53A C53 H53C . 109.5
H53B C53 H53C . 109.5
C47 C54 H54A . 109.5
C47 C54 H54B . 109.5
H54A C54 H54B . 109.5
C47 C54 H54C . 109.5
H54A C54 H54C . 109.5
H54B C54 H54C . 109.5
C68 C55 C56 . 113.1(2)
C68 C55 B1 . 107.2(2)
C56 C55 B1 . 110.97(19)
C68 C55 H55 . 108.5
C56 C55 H55 . 108.5
B1 C55 H55 . 108.5
C57 C56 C55 . 114.9(2)
C57 C56 B2 . 114.02(19)
C55 C56 B2 . 109.08(19)
C57 C56 H56 . 106.0
C55 C56 H56 . 106.0
B2 C56 H56 . 106.0
C58 C57 C66 . 117.6(2)
C58 C57 C56 . 121.6(2)
C66 C57 C56 . 120.8(2)
C57 C58 C59 . 122.7(3)
C57 C58 H58 . 118.6
C59 C58 H58 . 118.6
C60 C59 C64 . 118.6(3)
C60 C59 C58 . 122.7(3)
C64 C59 C58 . 118.8(3)
C61 C60 C59 . 121.3(3)
C61 C60 H60 . 119.4
C59 C60 H60 . 119.4
C60 C61 C62 . 119.9(3)
C60 C61 H61 . 120.0
C62 C61 H61 . 120.0
C63 C62 C61 . 120.0(3)
C63 C62 H62 . 120.0
C61 C62 H62 . 120.0
C62 C63 C64 . 121.2(4)
C62 C63 H63 . 119.4
C64 C63 H63 . 119.4
C65 C64 C59 . 118.2(3)
C65 C64 C63 . 122.8(3)
C59 C64 C63 . 119.0(3)
C66 C65 C64 . 122.2(3)
C66 C65 H65 . 118.9
C64 C65 H65 . 118.9
C65 C66 C57 . 120.3(3)
C65 C66 C67 . 121.5(3)
C57 C66 C67 . 118.1(2)
C68 C67 C66 . 122.0(3)
C68 C67 H67 . 119.0
C66 C67 H67 . 119.0
C67 C68 C55 . 125.1(2)
C67 C68 H68 . 117.4
C55 C68 H68 . 117.4
C74 C69 C70 . 121.3(4)
C74 C69 H69 . 119.4
C70 C69 H69 . 119.4
C71 C70 C69 . 120.5(5)
C71 C70 H70 . 119.7
C69 C70 H70 . 119.7
C70 C71 C72 . 119.8(5)
C70 C71 H71 . 120.1
C72 C71 H71 . 120.1
C71 C72 C73 . 121.0(5)
C71 C72 H72 . 119.5
C73 C72 H72 . 119.5
C72 C73 C74 . 118.3(5)
C72 C73 H73 . 120.8
C74 C73 H73 . 120.8
C69 C74 C73 . 119.1(4)
C69 C74 H74 . 120.5
C73 C74 H74 . 120.5
C75 C75 C76 2_656 108.2(13)
C75 C75 H75A 2_656 110.1
C76 C75 H75A . 110.1
C75 C75 H75B 2_656 110.1
C76 C75 H75B . 110.1
H75A C75 H75B . 108.4
C75 C76 C77 . 112.3(9)
C75 C76 H76A . 109.1
C77 C76 H76A . 109.1
C75 C76 H76B . 109.1
C77 C76 H76B . 109.1
H76A C76 H76B . 107.9
C76 C77 H77A . 109.5
C76 C77 H77B . 109.5
H77A C77 H77B . 109.5
C76 C77 H77C . 109.5
H77A C77 H77C . 109.5
H77B C77 H77C . 109.5
C79 C78 C83 . 120.0
C79 C78 H78 . 120.0
C83 C78 H78 . 120.0
C80 C79 C78 . 120.0
C80 C79 H79 . 120.0
C78 C79 H79 . 120.0
C81 C80 C79 . 120.0
C81 C80 H80 . 120.0
C79 C80 H80 . 120.0
C82 C81 C80 . 120.0
C82 C81 H81 . 120.0
C80 C81 H81 . 120.0
C81 C82 C83 . 120.0
C81 C82 H82 . 120.0
C83 C82 H82 . 120.0
C82 C83 C78 . 120.0
C82 C83 H83 . 120.0
C78 C83 H83 . 120.0
C7 N1 C9 . 109.00(19)
C7 N1 B1 . 116.32(19)
C9 N1 B1 . 134.22(19)
C7 N2 C8 . 109.33(19)
C7 N2 C22 . 127.4(2)
C8 N2 C22 . 123.20(19)
C31 N3 C33 . 108.38(19)
C31 N3 B1 . 115.50(18)
C33 N3 B1 . 133.97(18)
C31 N4 C32 . 108.82(18)
C31 N4 C46 . 127.45(19)
C32 N4 C46 . 122.38(19)

loop_
_geom_bond_atom_site_label_1
_geom_bond_atom_site_label_2
_geom_bond_site_symmetry_2
_geom_bond_distance
B1 N1 . 1.590(3)
B1 C1 . 1.607(3)
B1 N3 . 1.608(3)
B1 C55 . 1.651(4)
B2 C31 . 1.595(3)
B2 C7 . 1.609(4)
B2 C56 . 1.705(4)
B2 Cl1 . 1.850(3)
C1 C6 . 1.392(3)
C1 C2 . 1.395(4)
C2 C3 . 1.381(3)
C2 H2 . 0.95
C3 C4 . 1.376(4)
C3 H3 . 0.95
C4 C5 . 1.387(4)
C4 H4 . 0.95
C5 C6 . 1.390(4)
C5 H5 . 0.95
C6 H6 . 0.95
C7 N1 . 1.345(3)
C7 N2 . 1.350(3)
C8 C9 . 1.372(3)
C8 N2 . 1.403(3)
C8 C16 . 1.474(3)
C9 N1 . 1.392(3)
C9 C10 . 1.482(3)
C10 C11 . 1.378(4)
C10 C15 . 1.381(4)
C11 C12 . 1.390(4)
C11 H11 . 0.95
C12 C13 . 1.366(4)
C12 H12 . 0.95
C13 C14 . 1.366(5)
C13 H13 . 0.95
C14 C15 . 1.385(4)
C14 H14 . 0.95
C15 H15 . 0.95
C16 C21 . 1.393(4)
C16 C17 . 1.401(4)
C17 C18 . 1.384(4)
C17 H17 . 0.95
C18 C19 . 1.351(6)
C18 H18 . 0.95
C19 C20 . 1.384(6)
C19 H19 . 0.95
C20 C21 . 1.397(4)
C20 H20 . 0.95
C21 H21 . 0.95
C22 C27 . 1.389(4)
C22 C23 . 1.399(3)
C22 N2 . 1.444(3)
C23 C24 . 1.390(3)
C23 C30 . 1.498(4)
C24 C25 . 1.384(4)
C24 H24 . 0.95
C25 C26 . 1.385(4)
C25 C29 . 1.512(3)
C26 C27 . 1.396(3)
C26 H26 . 0.95
C27 C28 . 1.511(4)
C28 H28A . 0.98
C28 H28B . 0.98
C28 H28C . 0.98
C29 H29A . 0.98
C29 H29B . 0.98
C29 H29C . 0.98
C30 H30A . 0.98
C30 H30B . 0.98
C30 H30C . 0.98
C31 N3 . 1.351(3)
C31 N4 . 1.353(3)
C32 C33 . 1.360(3)
C32 N4 . 1.398(3)
C32 C40 . 1.476(3)
C33 N3 . 1.400(3)
C33 C34 . 1.487(3)
C34 C39 . 1.386(4)
C34 C35 . 1.388(3)
C35 C36 . 1.399(4)
C35 H35 . 0.95
C36 C37 . 1.371(5)
C36 H36 . 0.95
C37 C38 . 1.366(4)
C37 H37 . 0.95
C38 C39 . 1.382(4)
C38 H38 . 0.95
C39 H39 . 0.95
C40 C41 . 1.383(4)
C40 C45 . 1.394(4)
C41 C42 . 1.387(4)
C41 H41 . 0.95
C42 C43 . 1.366(4)
C42 H42 . 0.95
C43 C44 . 1.369(4)
C43 H43 . 0.95
C44 C45 . 1.389(4)
C44 H44 . 0.95
C45 H45 . 0.95
C46 C47 . 1.386(4)
C46 C51 . 1.388(4)
C46 N4 . 1.443(3)
C47 C48 . 1.390(3)
C47 C54 . 1.496(4)
C48 C49 . 1.385(4)
C48 H48 . 0.95
C49 C50 . 1.374(4)
C49 C53 . 1.514(4)
C50 C51 . 1.397(4)
C50 H50 . 0.95
C51 C52 . 1.506(4)
C52 H52A . 0.98
C52 H52B . 0.98
C52 H52C . 0.98
C53 H53A . 0.98
C53 H53B . 0.98
C53 H53C . 0.98
C54 H54A . 0.98
C54 H54B . 0.98
C54 H54C . 0.98
C55 C68 . 1.494(4)
C55 C56 . 1.567(3)
C55 H55 . 1.0
C56 C57 . 1.506(4)
C56 H56 . 1.0
C57 C58 . 1.373(3)
C57 C66 . 1.437(4)
C58 C59 . 1.420(4)
C58 H58 . 0.95
C59 C60 . 1.410(4)
C59 C64 . 1.418(4)
C60 C61 . 1.377(4)
C60 H60 . 0.95
C61 C62 . 1.414(5)
C61 H61 . 0.95
C62 C63 . 1.361(5)
C62 H62 . 0.95
C63 C64 . 1.421(4)
C63 H63 . 0.95
C64 C65 . 1.402(4)
C65 C66 . 1.373(4)
C65 H65 . 0.95
C66 C67 . 1.456(4)
C67 C68 . 1.332(4)
C67 H67 . 0.95
C68 H68 . 0.95
C69 C74 . 1.360(5)
C69 C70 . 1.373(6)
C69 H69 . 0.95
C70 C71 . 1.346(6)
C70 H70 . 0.95
C71 C72 . 1.370(8)
C71 H71 . 0.95
C72 C73 . 1.393(7)
C72 H72 . 0.95
C73 C74 . 1.401(6)
C73 H73 . 0.95
C74 H74 . 0.95
C75 C75 2_656 1.388(18)
C75 C76 . 1.473(12)
C75 H75A . 0.99
C75 H75B . 0.99
C76 C77 . 1.564(11)
C76 H76A . 0.99
C76 H76B . 0.99
C77 H77A . 0.98
C77 H77B . 0.98
C77 H77C . 0.98
C78 C79 . 1.39
C78 C83 . 1.39
C78 H78 . 0.95
C79 C80 . 1.39
C79 H79 . 0.95
C80 C81 . 1.39
C80 H80 . 0.95
C81 C82 . 1.39
C81 H81 . 0.95
C82 C83 . 1.39
C82 H82 . 0.95
C83 H83 . 0.95
